data_2240586
loop_
_publ_author_name
'Sowmya, Haliwana B. V.'
'Suresha Kumara, Tholappanavara H.'
'Gopalpur, Negendrappa'
'Jasinski, Jerry P.'
'Millikan, Sean P.'
'Yathirajan, Hemmige S.'
'Glidewell, Christopher'

_publ_section_title
;
 Crystal structures of five (2-chloroquinolin-3-yl)methyl ethers:
 supramolecular assembly in one and two dimensions mediated by hydrogen
 bonding and \p--\p stacking
;
_journal_coeditor_code SU5121
_journal_issue 6
_journal_name_full 'Acta Crystallographica Section E'
_journal_page_first 609
_journal_page_last 617
_journal_paper_doi 10.1107/S2056989015008233
_journal_volume 71
_journal_year 2015
_chemical_formula_iupac 'C18 H13 Br Cl N O3'
_chemical_formula_moiety 'C18 H13 Br Cl N O3'
_chemical_formula_sum 'C18 H13 Br Cl N O3'
_chemical_formula_weight 406.64
_chemical_name_systematic
;
Methyl 5-bromo-2-[(2-chloroquinolin-3-yl)methoxy]benzoate
;
_space_group_crystal_system monoclinic
_space_group_IT_number 14
_space_group_name_Hall '-P 2yn'
_space_group_name_H-M_alt 'P 1 21/n 1'
_symmetry_space_group_name_Hall '-P 2yn'
_symmetry_space_group_name_H-M 'P 1 21/n 1'
_atom_sites_solution_hydrogens geom
_audit_creation_method SHELXL-2014
_cell_angle_alpha 90
_cell_angle_beta 93.609(4)
_cell_angle_gamma 90
_cell_formula_units_Z 4
_cell_length_a 7.3185(4)
_cell_length_b 18.4177(7)
_cell_length_c 11.7870(5)
_cell_measurement_reflns_used 5443
_cell_measurement_temperature 173(2)
_cell_measurement_theta_max 32.992
_cell_measurement_theta_min 3.000
_cell_volume 1585.62(13)
_computing_cell_refinement
;
CrysAlisPro (Agilent, 2012)
;
_computing_data_collection
;
CrysAlisPro (Agilent, 2012)
;
_computing_data_reduction
;
CrysAlisRed (Agilent, 2012)
;
_computing_molecular_graphics
;
PLATON (Spek, 2009)
;
_computing_publication_material
;
SHELXL2014 (Sheldrick, 2015) and PLATON (Spek, 2009)
;
_computing_structure_refinement
;
SHELXL2014 (Sheldrick, 2015)
;
_computing_structure_solution
;
SHELXS97 (Sheldrick, 2008)
;
_diffrn_ambient_temperature 173(2)
_diffrn_measured_fraction_theta_full 0.999
_diffrn_measured_fraction_theta_max 0.999
_diffrn_measurement_device_type 'Agilent Eos Gemini'
_diffrn_measurement_method '\w scans'
_diffrn_radiation_type Mo-K\a
_diffrn_radiation_wavelength 0.71073
_diffrn_reflns_av_R_equivalents 0.0355
_diffrn_reflns_limit_h_max 8
_diffrn_reflns_limit_h_min -10
_diffrn_reflns_limit_k_max 25
_diffrn_reflns_limit_k_min -24
_diffrn_reflns_limit_l_max 16
_diffrn_reflns_limit_l_min -16
_diffrn_reflns_number 17735
_diffrn_reflns_theta_full 25.242
_diffrn_reflns_theta_max 30.000
_diffrn_reflns_theta_min 3.000
_diffrn_standards_decay_% 0
_diffrn_standards_interval_count 0
_diffrn_standards_interval_time 0
_diffrn_standards_number 0
_exptl_absorpt_coefficient_mu 2.778
_exptl_absorpt_correction_T_max 0.717
_exptl_absorpt_correction_T_min 0.335
_exptl_absorpt_correction_type multi-scan
_exptl_absorpt_process_details
;
(SADABS; Sheldrick, 2003)
;
_exptl_crystal_colour colourles
_exptl_crystal_density_diffrn 1.703
_exptl_crystal_description plate
_exptl_crystal_F_000 816
_exptl_crystal_size_max 0.440
_exptl_crystal_size_mid 0.230
_exptl_crystal_size_min 0.120
_refine_diff_density_max 0.415
_refine_diff_density_min -0.413
_refine_ls_extinction_method none
_refine_ls_goodness_of_fit_ref 1.057
_refine_ls_hydrogen_treatment constr
_refine_ls_matrix_type full
_refine_ls_number_parameters 218
_refine_ls_number_reflns 4612
_refine_ls_number_restraints 0
_refine_ls_restrained_S_all 1.057
_refine_ls_R_factor_all 0.0495
_refine_ls_R_factor_gt 0.0325
_refine_ls_shift/su_max 0.001
_refine_ls_shift/su_mean 0.000
_refine_ls_structure_factor_coef Fsqd
_refine_ls_weighting_details 'w=1/[\s^2^(Fo^2^)+(0.0288P)^2^+0.6015P] where P=(Fo^2^+2Fc^2^)/3'
_refine_ls_weighting_scheme calc
_refine_ls_wR_factor_gt 0.0660
_refine_ls_wR_factor_ref 0.0714
_reflns_number_gt 3682
_reflns_number_total 4612
_reflns_threshold_expression I>2\s(I)
_cod_data_source_file su5121sup1.cif
_cod_data_source_block I
_cod_database_code 2240586
_shelx_space_group_comment
;
The symmetry employed for this shelxl refinement is uniquely defined
by the following loop, which should always be used as a source of
symmetry information in preference to the above space-group names.
They are only intended as comments.
;
_shelx_estimated_absorpt_t_min 0.375
_shelx_estimated_absorpt_t_max 0.732
_shelxl_version_number 2.014

loop_
_space_group_symop_operation_xyz
'x, y, z'
'-x+1/2, y+1/2, -z+1/2'
'-x, -y, -z'
'x-1/2, -y-1/2, z-1/2'

loop_
_atom_site_type_symbol
_atom_site_label
_atom_site_fract_x
_atom_site_fract_y
_atom_site_fract_z
_atom_site_U_iso_or_equiv
_atom_site_adp_type
_atom_site_calc_flag
_atom_site_occupancy
N N1 0.3544(2) 0.64638(8) 0.75859(12) 0.0228(3) Uani d 1
C C2 0.3622(2) 0.57729(10) 0.74061(14) 0.0218(4) Uani d 1
Cl Cl2 0.44084(7) 0.52448(3) 0.85755(4) 0.03157(12) Uani d 1
C C3 0.3125(2) 0.54040(10) 0.63773(15) 0.0209(4) Uani d 1
C C4 0.2421(2) 0.58250(10) 0.55035(15) 0.0219(4) Uani d 1
H H4 0.2034 0.5606 0.4799 0.026 Uiso calc 1
C C4A 0.2265(2) 0.65814(10) 0.56389(15) 0.0209(4) Uani d 1
C C5 0.1545(3) 0.70490(11) 0.47672(16) 0.0257(4) Uani d 1
H H5 0.1115 0.6851 0.4055 0.031 Uiso calc 1
C C6 0.1462(3) 0.77791(11) 0.49390(17) 0.0303(4) Uani d 1
H H6 0.0952 0.8087 0.4354 0.036 Uiso calc 1
C C7 0.2134(3) 0.80793(11) 0.59853(18) 0.0315(4) Uani d 1
H H7 0.2101 0.8590 0.6093 0.038 Uiso calc 1
C C8 0.2826(3) 0.76456(11) 0.68391(17) 0.0276(4) Uani d 1
H H8 0.3271 0.7855 0.7539 0.033 Uiso calc 1
C C8A 0.2888(2) 0.68865(10) 0.66944(14) 0.0212(4) Uani d 1
C C37 0.3404(3) 0.46017(10) 0.62654(15) 0.0246(4) Uani d 1
H H37A 0.4696 0.4471 0.6467 0.030 Uiso calc 1
H H37B 0.2612 0.4333 0.6772 0.030 Uiso calc 1
O O31 0.2926(2) 0.44326(7) 0.51108(10) 0.0275(3) Uani d 1
C C31 0.2926(2) 0.37331(9) 0.47662(14) 0.0203(3) Uani d 1
C C32 0.2264(2) 0.35949(9) 0.36438(14) 0.0191(3) Uani d 1
C C33 0.2199(2) 0.28798(9) 0.32599(14) 0.0203(3) Uani d 1
H H33 0.1751 0.2779 0.2502 0.024 Uiso calc 1
C C34 0.2772(3) 0.23189(9) 0.39624(15) 0.0212(4) Uani d 1
Br Br34 0.26437(3) 0.13590(2) 0.33927(2) 0.03066(7) Uani d 1
C C35 0.3456(3) 0.24530(10) 0.50667(15) 0.0235(4) Uani d 1
H H35 0.3860 0.2064 0.5548 0.028 Uiso calc 1
C C36 0.3543(3) 0.31595(10) 0.54578(15) 0.0224(4) Uani d 1
H H36 0.4030 0.3255 0.6209 0.027 Uiso calc 1
C C38 0.1676(2) 0.41935(10) 0.28586(14) 0.0217(4) Uani d 1
O O38 0.1774(2) 0.48297(8) 0.30438(12) 0.0415(4) Uani d 1
O O39 0.1018(2) 0.39288(7) 0.18579(11) 0.0361(4) Uani d 1
C C39 0.0528(3) 0.44627(11) 0.10042(18) 0.0380(5) Uani d 1
H H39A -0.0067 0.4223 0.0336 0.057 Uiso calc 1
H H39B 0.1633 0.4714 0.0786 0.057 Uiso calc 1
H H39C -0.0317 0.4815 0.1308 0.057 Uiso calc 1

loop_
_atom_site_aniso_label
_atom_site_aniso_U_11
_atom_site_aniso_U_22
_atom_site_aniso_U_33
_atom_site_aniso_U_12
_atom_site_aniso_U_13
_atom_site_aniso_U_23
N1 0.0241(8) 0.0260(8) 0.0181(7) -0.0004(6) 0.0007(6) -0.0038(6)
C2 0.0222(9) 0.0266(9) 0.0164(8) 0.0002(7) -0.0006(7) 0.0005(7)
Cl2 0.0414(3) 0.0328(3) 0.0196(2) 0.0036(2) -0.00517(19) 0.00316(18)
C3 0.0220(9) 0.0205(9) 0.0202(8) -0.0018(7) 0.0021(7) -0.0023(7)
C4 0.0240(9) 0.0237(9) 0.0178(8) -0.0012(7) 0.0002(7) -0.0028(7)
C4A 0.0207(9) 0.0222(9) 0.0201(8) 0.0005(7) 0.0031(7) -0.0006(7)
C5 0.0272(10) 0.0282(10) 0.0215(8) 0.0036(8) 0.0006(7) 0.0006(7)
C6 0.0314(11) 0.0278(10) 0.0320(10) 0.0073(8) 0.0048(8) 0.0068(8)
C7 0.0334(11) 0.0228(10) 0.0390(11) 0.0045(8) 0.0077(9) -0.0024(8)
C8 0.0304(11) 0.0242(10) 0.0282(9) 0.0009(8) 0.0034(8) -0.0079(8)
C8A 0.0199(9) 0.0227(9) 0.0213(8) 0.0014(7) 0.0036(7) -0.0029(7)
C37 0.0354(11) 0.0211(9) 0.0170(8) 0.0003(7) -0.0022(7) -0.0010(7)
O31 0.0467(9) 0.0168(6) 0.0181(6) 0.0019(6) -0.0048(6) -0.0020(5)
C31 0.0231(9) 0.0188(9) 0.0191(8) -0.0002(7) 0.0020(7) 0.0000(6)
C32 0.0215(9) 0.0172(8) 0.0186(8) 0.0003(6) 0.0009(6) 0.0019(6)
C33 0.0228(9) 0.0187(8) 0.0193(8) -0.0016(7) 0.0003(7) 0.0000(6)
C34 0.0250(9) 0.0158(8) 0.0227(8) -0.0012(6) 0.0008(7) 0.0006(7)
Br34 0.04557(13) 0.01513(9) 0.03011(11) -0.00002(8) -0.00682(8) -0.00001(7)
C35 0.0284(10) 0.0198(9) 0.0224(9) 0.0007(7) 0.0010(7) 0.0058(7)
C36 0.0280(10) 0.0209(9) 0.0178(8) -0.0014(7) -0.0013(7) 0.0026(7)
C38 0.0247(9) 0.0207(9) 0.0197(8) 0.0003(7) 0.0011(7) 0.0010(7)
O38 0.0816(12) 0.0175(7) 0.0240(7) 0.0027(7) -0.0074(7) 0.0014(6)
O39 0.0601(10) 0.0178(7) 0.0272(7) -0.0043(6) -0.0220(7) 0.0050(6)
C39 0.0540(14) 0.0263(11) 0.0307(10) -0.0027(9) -0.0207(10) 0.0108(8)

loop_
_atom_type_symbol
_atom_type_description
_atom_type_scat_dispersion_real
_atom_type_scat_dispersion_imag
_atom_type_scat_source
C C 0.0033 0.0016 'International Tables Vol C Tables 4.2.6.8 and 6.1.1.4'
H H 0.0000 0.0000 'International Tables Vol C Tables 4.2.6.8 and 6.1.1.4'
N N 0.0061 0.0033 'International Tables Vol C Tables 4.2.6.8 and 6.1.1.4'
O O 0.0106 0.0060 'International Tables Vol C Tables 4.2.6.8 and 6.1.1.4'
Cl Cl 0.1484 0.1585 'International Tables Vol C Tables 4.2.6.8 and 6.1.1.4'
Br Br -0.2901 2.4595 'International Tables Vol C Tables 4.2.6.8 and 6.1.1.4'

loop_
_geom_angle_atom_site_label_1
_geom_angle_atom_site_label_2
_geom_angle_atom_site_label_3
_geom_angle
C2 N1 C8A 116.80(15)
N1 C2 C3 126.94(16)
N1 C2 Cl2 115.65(13)
C3 C2 Cl2 117.41(14)
C4 C3 C2 115.97(16)
C4 C3 C37 122.75(16)
C2 C3 C37 121.27(16)
C3 C4 C4A 120.43(16)
C3 C4 H4 119.8
C4A C4 H4 119.8
C4 C4A C8A 117.96(16)
C4 C4A C5 123.28(16)
C8A C4A C5 118.75(17)
C6 C5 C4A 120.70(18)
C6 C5 H5 119.7
C4A C5 H5 119.7
C5 C6 C7 120.03(18)
C5 C6 H6 120.0
C7 C6 H6 120.0
C8 C7 C6 120.69(19)
C8 C7 H7 119.7
C6 C7 H7 119.7
C7 C8 C8A 120.48(18)
C7 C8 H8 119.8
C8A C8 H8 119.8
N1 C8A C8 118.90(16)
N1 C8A C4A 121.80(16)
C8 C8A C4A 119.31(17)
O31 C37 C3 105.92(14)
O31 C37 H37A 110.6
C3 C37 H37A 110.6
O31 C37 H37B 110.6
C3 C37 H37B 110.6
H37A C37 H37B 108.7
C31 O31 C37 119.56(14)
O31 C31 C36 123.63(15)
O31 C31 C32 116.73(15)
C36 C31 C32 119.63(16)
C33 C32 C31 118.73(15)
C33 C32 C38 119.78(15)
C31 C32 C38 121.48(15)
C34 C33 C32 120.84(16)
C34 C33 H33 119.6
C32 C33 H33 119.6
C33 C34 C35 120.69(16)
C33 C34 Br34 118.86(13)
C35 C34 Br34 120.44(13)
C36 C35 C34 119.18(16)
C36 C35 H35 120.4
C34 C35 H35 120.4
C35 C36 C31 120.88(16)
C35 C36 H36 119.6
C31 C36 H36 119.6
O38 C38 O39 122.23(16)
O38 C38 C32 127.08(16)
O39 C38 C32 110.68(15)
C38 O39 C39 115.37(15)
O39 C39 H39A 109.5
O39 C39 H39B 109.5
H39A C39 H39B 109.5
O39 C39 H39C 109.5
H39A C39 H39C 109.5
H39B C39 H39C 109.5

loop_
_geom_bond_atom_site_label_1
_geom_bond_atom_site_label_2
_geom_bond_distance
N1 C2 1.292(2)
N1 C8A 1.370(2)
C2 C3 1.417(2)
C2 Cl2 1.7542(18)
C3 C4 1.364(2)
C3 C37 1.499(2)
C4 C4A 1.408(3)
C4 H4 0.9500
C4A C8A 1.414(2)
C4A C5 1.417(3)
C5 C6 1.362(3)
C5 H5 0.9500
C6 C7 1.411(3)
C6 H6 0.9500
C7 C8 1.358(3)
C7 H7 0.9500
C8 C8A 1.410(3)
C8 H8 0.9500
C37 O31 1.418(2)
C37 H37A 0.9900
C37 H37B 0.9900
O31 C31 1.351(2)
C31 C36 1.392(2)
C31 C32 1.403(2)
C32 C33 1.393(2)
C32 C38 1.486(2)
C33 C34 1.373(2)
C33 H33 0.9500
C34 C35 1.387(2)
C34 Br34 1.8913(18)
C35 C36 1.380(3)
C35 H35 0.9500
C36 H36 0.9500
C38 O38 1.193(2)
C38 O39 1.338(2)
O39 C39 1.436(2)
C39 H39A 0.9800
C39 H39B 0.9800
C39 H39C 0.9800

loop_
_geom_torsion_atom_site_label_1
_geom_torsion_atom_site_label_2
_geom_torsion_atom_site_label_3
_geom_torsion_atom_site_label_4
_geom_torsion
C8A N1 C2 C3 1.0(3)
C8A N1 C2 Cl2 -178.33(13)
N1 C2 C3 C4 -2.9(3)
Cl2 C2 C3 C4 176.39(14)
N1 C2 C3 C37 175.89(19)
Cl2 C2 C3 C37 -4.8(2)
C2 C3 C4 C4A 1.6(3)
C37 C3 C4 C4A -177.14(17)
C3 C4 C4A C8A 1.1(3)
C3 C4 C4A C5 -179.93(18)
C4 C4A C5 C6 -178.59(19)
C8A C4A C5 C6 0.3(3)
C4A C5 C6 C7 1.4(3)
C5 C6 C7 C8 -1.6(3)
C6 C7 C8 C8A 0.1(3)
C2 N1 C8A C8 -178.21(17)
C2 N1 C8A C4A 2.2(3)
C7 C8 C8A N1 -178.03(18)
C7 C8 C8A C4A 1.6(3)
C4 C4A C8A N1 -3.2(3)
C5 C4A C8A N1 177.82(17)
C4 C4A C8A C8 177.18(17)
C5 C4A C8A C8 -1.8(3)
C4 C3 C37 O31 4.1(3)
C2 C3 C37 O31 -174.63(17)
C3 C37 O31 C31 -175.71(16)
C37 O31 C31 C36 -6.4(3)
C37 O31 C31 C32 173.73(17)
O31 C31 C32 C33 -178.50(16)
C36 C31 C32 C33 1.6(3)
O31 C31 C32 C38 2.8(3)
C36 C31 C32 C38 -177.03(17)
C31 C32 C33 C34 -0.1(3)
C38 C32 C33 C34 178.58(17)
C32 C33 C34 C35 -1.0(3)
C32 C33 C34 Br34 179.85(14)
C33 C34 C35 C36 0.5(3)
Br34 C34 C35 C36 179.65(14)
C34 C35 C36 C31 1.1(3)
O31 C31 C36 C35 178.00(17)
C32 C31 C36 C35 -2.2(3)
C33 C32 C38 O38 -174.5(2)
C31 C32 C38 O38 4.1(3)
C33 C32 C38 O39 4.3(2)
C31 C32 C38 O39 -177.01(17)
O38 C38 O39 C39 3.1(3)
C32 C38 O39 C39 -175.77(17)

_cod_database_fobs_code 2240586
